data_4308127
loop_
_publ_author_name
'Karrie-Ann Kubatko'
'Tori Z. Forbes'
'Amanda L. Klingensmith'
'Peter C. Burns'

_publ_section_title
;
Expanding the Crystal Chemistry of Uranyl Peroxides: Synthesis and
Structures of Di- and Triperoxodioxouranium(VI) Complexes
;
_journal_name_full 'Inorganic Chemistry'
_journal_page_first 3657
_journal_page_last 3662
_journal_paper_doi 10.1021/ic070118h
_journal_volume 46
_journal_year 2007
_chemical_formula_moiety 'H16 O21 K6 U2'
_chemical_formula_sum 'H16 K6 O21 U2'
_chemical_formula_weight 1062.76
_chemical_name_systematic
; 
 ? 
;
_space_group_IT_number 54
_symmetry_cell_setting orthorhombic
_symmetry_space_group_name_Hall '-P 2a 2ac'
_symmetry_space_group_name_H-M 'P c c a'
_atom_sites_solution_hydrogens geom
_atom_sites_solution_primary direct
_atom_sites_solution_secondary difmap
_audit_creation_method SHELXL-97
_cell_angle_alpha 90.00
_cell_angle_beta 90.00
_cell_angle_gamma 90.00
_cell_formula_units_Z 4
_cell_length_a 15.078(8)
_cell_length_b 6.669(4)
_cell_length_c 23.526(13)
_cell_measurement_temperature 293(2)
_cell_volume 2366(2)
_computing_structure_refinement 'SHELXL-97 (Sheldrick, 1997)'
_computing_structure_solution 'SHELXS-97 (Sheldrick, 1990)'
_diffrn_ambient_temperature 293(2)
_diffrn_measured_fraction_theta_full 0.986
_diffrn_measured_fraction_theta_max 0.986
_diffrn_measurement_device_type 'Bruker APEX CCD area-detector'
_diffrn_measurement_method '\f and \w'
_diffrn_radiation_monochromator graphite
_diffrn_radiation_source 'fine-focus sealed tube'
_diffrn_radiation_type MoK\a
_diffrn_radiation_wavelength 0.71073
_diffrn_reflns_av_R_equivalents 0.1867
_diffrn_reflns_av_sigmaI/netI 0.1410
_diffrn_reflns_limit_h_max 23
_diffrn_reflns_limit_h_min -21
_diffrn_reflns_limit_k_max 10
_diffrn_reflns_limit_k_min -10
_diffrn_reflns_limit_l_max 36
_diffrn_reflns_limit_l_min -37
_diffrn_reflns_number 30033
_diffrn_reflns_theta_full 34.19
_diffrn_reflns_theta_max 34.19
_diffrn_reflns_theta_min 2.20
_exptl_absorpt_coefficient_mu 14.811
_exptl_absorpt_correction_T_max 0.31
_exptl_absorpt_correction_T_min 0.11
_exptl_absorpt_correction_type empirical
_exptl_absorpt_process_details 'via \y-scan (SHELXTL-NT; Bruker, 1998)'
_exptl_crystal_colour yellow
_exptl_crystal_density_diffrn 2.984
_exptl_crystal_density_method 'not measured'
_exptl_crystal_description acicular
_exptl_crystal_F_000 1928
_exptl_crystal_size_max 0.15
_exptl_crystal_size_mid 0.10
_exptl_crystal_size_min 0.08
_refine_diff_density_max 8.486
_refine_diff_density_min -3.862
_refine_diff_density_rms 0.506
_refine_ls_extinction_method none
_refine_ls_goodness_of_fit_ref 0.852
_refine_ls_hydrogen_treatment mixed
_refine_ls_matrix_type full
_refine_ls_number_parameters 82
_refine_ls_number_reflns 4841
_refine_ls_number_restraints 0
_refine_ls_restrained_S_all 0.852
_refine_ls_R_factor_all 0.1975
_refine_ls_R_factor_gt 0.0589
_refine_ls_shift/su_max 0.001
_refine_ls_shift/su_mean 0.000
_refine_ls_structure_factor_coef Fsqd
_refine_ls_weighting_details 'calc w=1/[\s^2^(Fo^2^)+(0.0697P)^2^+0.0000P] where P=(Fo^2^+2Fc^2^)/3'
_refine_ls_weighting_scheme calc
_refine_ls_wR_factor_gt 0.1283
_refine_ls_wR_factor_ref 0.1733
_reflns_number_gt 1484
_reflns_number_total 4841
_reflns_threshold_expression >2sigma(I)
_cod_data_source_file ic070118hsi20070123_024411.cif
_cod_data_source_block final
_cod_original_formula_sum 'H16 O21 K6 U2'
_cod_database_code 4308127

loop_
_symmetry_equiv_pos_as_xyz
'x, y, z'
'-x+1/2, -y, z'
'x+1/2, -y, -z+1/2'
'-x, y, -z+1/2'
'-x, -y, -z'
'x-1/2, y, -z'
'-x-1/2, y, z-1/2'
'x, -y, z-1/2'

loop_
_atom_site_label
_atom_site_type_symbol
_atom_site_fract_x
_atom_site_fract_y
_atom_site_fract_z
_atom_site_U_iso_or_equiv
_atom_site_adp_type
_atom_site_occupancy
_atom_site_symmetry_multiplicity
_atom_site_calc_flag
_atom_site_refinement_flags
_atom_site_disorder_assembly
_atom_site_disorder_group
U1 U 0.2500 0.5000 0.33598(4) 0.0144(3) Uani 1 2 d S . .
U2 U 0.2500 0.5000 0.16496(4) 0.0144(3) Uani 1 2 d S . .
K1 K 0.2500 0.0000 0.4135(3) 0.033(2) Uani 1 2 d S . .
K2 K 0.2500 0.0000 0.0875(3) 0.034(2) Uani 1 2 d S . .
K3 K 0.0000 0.0000 0.0000 0.0421(11) Uani 1 2 d S . .
K4 K 0.0002(5) 0.3892(5) 0.12620(15) 0.0366(7) Uani 1 1 d . . .
K5 K 0.3870(10) -0.0086(17) 0.2497(11) 0.106(4) Uiso 0.50 1 d P . .
O1 O 0.3224(8) 0.729(2) 0.3359(6) 0.016(3) Uiso 1 1 d . . .
O2 O 0.1802(10) 0.271(3) 0.1648(7) 0.027(4) Uiso 1 1 d . . .
O3 O 0.1767(10) 0.614(2) 0.4147(6) 0.020(4) Uiso 1 1 d . . .
O4 O 0.1300(10) 0.694(2) 0.3647(7) 0.023(4) Uiso 1 1 d . . .
O5 O 0.1308(11) 0.694(3) 0.1380(7) 0.029(4) Uiso 1 1 d . . .
O6 O 0.3285(11) 0.389(3) 0.0841(6) 0.031(5) Uiso 1 1 d . . .
O7 O 0.3245(5) 0.3902(12) 0.2507(9) 0.0208(16) Uiso 1 1 d . . .
O8 O 0.0000 0.438(3) 0.2500 0.075(6) Uiso 1 2 d S . .
O9 O 0.5011(16) 0.0386(15) 0.1181(5) 0.044(3) Uiso 1 1 d . . .
O10 O 0.1325(10) 0.261(3) 0.0226(8) 0.032(4) Uiso 1 1 d . . .
O11 O 0.6380(10) 0.744(2) 0.0237(8) 0.032(4) Uiso 1 1 d . . .

loop_
_atom_site_aniso_label
_atom_site_aniso_U_11
_atom_site_aniso_U_22
_atom_site_aniso_U_33
_atom_site_aniso_U_23
_atom_site_aniso_U_13
_atom_site_aniso_U_12
U1 0.0167(5) 0.0113(6) 0.0153(6) 0.000 0.000 -0.0063(3)
U2 0.0110(5) 0.0148(7) 0.0173(6) 0.000 0.000 0.0029(3)
K1 0.049(5) 0.021(4) 0.028(4) 0.000 0.000 -0.020(3)
K2 0.038(5) 0.022(5) 0.043(5) 0.000 0.000 0.019(3)
K3 0.0248(17) 0.042(2) 0.060(3) -0.028(3) 0.009(5) 0.006(3)
K4 0.0191(12) 0.0351(16) 0.056(2) -0.0048(14) -0.001(4) -0.002(3)

loop_
_atom_type_symbol
_atom_type_description
_atom_type_scat_dispersion_real
_atom_type_scat_dispersion_imag
_atom_type_scat_source
O O 0.0106 0.0060 'International Tables Vol C Tables 4.2.6.8 and 6.1.1.4'
K K 0.2009 0.2494 'International Tables Vol C Tables 4.2.6.8 and 6.1.1.4'
U U -9.6767 9.6646 'International Tables Vol C Tables 4.2.6.8 and 6.1.1.4'
H H 0.0000 0.0000 'International Tables Vol C Tables 4.2.6.8 and 6.1.1.4'

loop_
_geom_angle_atom_site_label_1
_geom_angle_atom_site_label_2
_geom_angle_atom_site_label_3
_geom_angle
_geom_angle_site_symmetry_1
_geom_angle_site_symmetry_3
_geom_angle_publ_flag
O1 U1 O1 179.9(9) 2_565 . ?
O1 U1 O3 90.7(6) 2_565 2_565 ?
O1 U1 O3 89.4(6) . 2_565 ?
O1 U1 O3 89.4(6) 2_565 . ?
O1 U1 O3 90.7(6) . . ?
O3 U1 O3 71.7(7) 2_565 . ?
O1 U1 O4 90.0(5) 2_565 2_565 ?
O1 U1 O4 90.0(6) . 2_565 ?
O3 U1 O4 37.3(5) 2_565 2_565 ?
O3 U1 O4 109.0(5) . 2_565 ?
O1 U1 O4 90.0(6) 2_565 . ?
O1 U1 O4 90.0(5) . . ?
O3 U1 O4 109.0(5) 2_565 . ?
O3 U1 O4 37.3(5) . . ?
O4 U1 O4 146.2(8) 2_565 . ?
O1 U1 O7 88.6(5) 2_565 2_565 ?
O1 U1 O7 91.3(5) . 2_565 ?
O3 U1 O7 177.8(5) 2_565 2_565 ?
O3 U1 O7 110.4(5) . 2_565 ?
O4 U1 O7 140.6(5) 2_565 2_565 ?
O4 U1 O7 73.2(5) . 2_565 ?
O1 U1 O7 91.3(5) 2_565 . ?
O1 U1 O7 88.6(5) . . ?
O3 U1 O7 110.4(5) 2_565 . ?
O3 U1 O7 177.8(5) . . ?
O4 U1 O7 73.2(5) 2_565 . ?
O4 U1 O7 140.6(5) . . ?
O7 U1 O7 67.5(6) 2_565 . ?
O1 U1 K1 135.6(4) 2_565 1_565 ?
O1 U1 K1 44.5(4) . 1_565 ?
O3 U1 K1 84.4(4) 2_565 1_565 ?
O3 U1 K1 47.2(4) . 1_565 ?
O4 U1 K1 110.4(4) 2_565 1_565 ?
O4 U1 K1 51.1(4) . 1_565 ?
O7 U1 K1 97.6(3) 2_565 1_565 ?
O7 U1 K1 131.7(2) . 1_565 ?
O1 U1 K1 44.5(4) 2_565 . ?
O1 U1 K1 135.6(4) . . ?
O3 U1 K1 47.2(4) 2_565 . ?
O3 U1 K1 84.4(4) . . ?
O4 U1 K1 51.1(4) 2_565 . ?
O4 U1 K1 110.4(4) . . ?
O7 U1 K1 131.7(2) 2_565 . ?
O7 U1 K1 97.6(3) . . ?
K1 U1 K1 122.63(19) 1_565 . ?
O1 U1 K4 135.1(4) 2_565 3_565 ?
O1 U1 K4 44.9(4) . 3_565 ?
O3 U1 K4 54.4(4) 2_565 3_565 ?
O3 U1 K4 102.5(4) . 3_565 ?
O4 U1 K4 45.1(4) 2_565 3_565 ?
O4 U1 K4 125.1(4) . 3_565 ?
O7 U1 K4 125.1(2) 2_565 3_565 ?
O7 U1 K4 78.4(3) . 3_565 ?
K1 U1 K4 74.18(5) 1_565 3_565 ?
K1 U1 K4 93.21(6) . 3_565 ?
O1 U1 K4 44.9(4) 2_565 4 ?
O1 U1 K4 135.1(4) . 4 ?
O3 U1 K4 102.5(4) 2_565 4 ?
O3 U1 K4 54.4(4) . 4 ?
O4 U1 K4 125.1(4) 2_565 4 ?
O4 U1 K4 45.1(4) . 4 ?
O7 U1 K4 78.4(3) 2_565 4 ?
O7 U1 K4 125.1(2) . 4 ?
K1 U1 K4 93.21(6) 1_565 4 ?
K1 U1 K4 74.18(5) . 4 ?
K4 U1 K4 153.93(11) 3_565 4 ?
O2 U2 O2 179.8(10) . 2_565 ?
O2 U2 O5 91.1(6) . . ?
O2 U2 O5 88.8(6) 2_565 . ?
O2 U2 O5 88.8(6) . 2_565 ?
O2 U2 O5 91.1(6) 2_565 2_565 ?
O5 U2 O5 148.1(9) . 2_565 ?
O2 U2 O6 88.4(7) . 2_565 ?
O2 U2 O6 91.4(7) 2_565 2_565 ?
O5 U2 O6 37.9(6) . 2_565 ?
O5 U2 O6 110.2(6) 2_565 2_565 ?
O2 U2 O6 91.4(7) . . ?
O2 U2 O6 88.4(7) 2_565 . ?
O5 U2 O6 110.2(6) . . ?
O5 U2 O6 37.9(6) 2_565 . ?
O6 U2 O6 72.5(8) 2_565 . ?
O2 U2 O7 90.9(5) . . ?
O2 U2 O7 89.3(5) 2_565 . ?
O5 U2 O7 139.5(5) . . ?
O5 U2 O7 72.4(5) 2_565 . ?
O6 U2 O7 177.3(5) 2_565 . ?
O6 U2 O7 110.1(5) . . ?
O2 U2 O7 89.3(5) . 2_565 ?
O2 U2 O7 90.9(5) 2_565 2_565 ?
O5 U2 O7 72.4(5) . 2_565 ?
O5 U2 O7 139.5(5) 2_565 2_565 ?
O6 U2 O7 110.1(5) 2_565 2_565 ?
O6 U2 O7 177.3(5) . 2_565 ?
O7 U2 O7 67.2(6) . 2_565 ?
O2 U2 K2 43.6(5) . . ?
O2 U2 K2 136.2(5) 2_565 . ?
O5 U2 K2 111.2(4) . . ?
O5 U2 K2 51.3(4) 2_565 . ?
O6 U2 K2 83.6(5) 2_565 . ?
O6 U2 K2 48.6(5) . . ?
O7 U2 K2 97.7(3) . . ?
O7 U2 K2 131.7(2) 2_565 . ?
O2 U2 K2 136.2(5) . 1_565 ?
O2 U2 K2 43.6(5) 2_565 1_565 ?
O5 U2 K2 51.3(4) . 1_565 ?
O5 U2 K2 111.2(4) 2_565 1_565 ?
O6 U2 K2 48.6(5) 2_565 1_565 ?
O6 U2 K2 83.6(5) . 1_565 ?
O7 U2 K2 131.7(2) . 1_565 ?
O7 U2 K2 97.7(3) 2_565 1_565 ?
K2 U2 K2 122.7(2) . 1_565 ?
O2 U2 K4 45.9(5) . . ?
O2 U2 K4 134.1(5) 2_565 . ?
O5 U2 K4 45.3(4) . . ?
O5 U2 K4 125.2(4) 2_565 . ?
O6 U2 K4 52.6(4) 2_565 . ?
O6 U2 K4 103.5(4) . . ?
O7 U2 K4 125.3(2) . . ?
O7 U2 K4 78.8(3) 2_565 . ?
K2 U2 K4 74.03(6) . . ?
K2 U2 K4 93.07(6) 1_565 . ?
O2 U2 K4 134.1(5) . 2_565 ?
O2 U2 K4 45.9(5) 2_565 2_565 ?
O5 U2 K4 125.2(4) . 2_565 ?
O5 U2 K4 45.3(4) 2_565 2_565 ?
O6 U2 K4 103.5(4) 2_565 2_565 ?
O6 U2 K4 52.6(4) . 2_565 ?
O7 U2 K4 78.8(3) . 2_565 ?
O7 U2 K4 125.3(2) 2_565 2_565 ?
K2 U2 K4 93.07(6) . 2_565 ?
K2 U2 K4 74.03(6) 1_565 2_565 ?
K4 U2 K4 153.28(11) . 2_565 ?
O1 K1 O1 98.3(6) 1_545 2_565 ?
O1 K1 O3 116.6(4) 1_545 2_565 ?
O1 K1 O3 64.2(4) 2_565 2_565 ?
O1 K1 O3 64.2(4) 1_545 1_545 ?
O1 K1 O3 116.6(4) 2_565 1_545 ?
O3 K1 O3 178.9(6) 2_565 1_545 ?
O1 K1 O11 73.6(5) 1_545 4_645 ?
O1 K1 O11 165.7(5) 2_565 4_645 ?
O3 K1 O11 108.3(4) 2_565 4_645 ?
O3 K1 O11 71.0(4) 1_545 4_645 ?
O1 K1 O11 165.7(5) 1_545 3_465 ?
O1 K1 O11 73.6(5) 2_565 3_465 ?
O3 K1 O11 71.0(4) 2_565 3_465 ?
O3 K1 O11 108.3(4) 1_545 3_465 ?
O11 K1 O11 116.8(8) 4_645 3_465 ?
O1 K1 O4 62.5(4) 1_545 1_545 ?
O1 K1 O4 87.3(5) 2_565 1_545 ?
O3 K1 O4 151.5(5) 2_565 1_545 ?
O3 K1 O4 29.5(4) 1_545 1_545 ?
O11 K1 O4 98.8(5) 4_645 1_545 ?
O11 K1 O4 104.7(4) 3_465 1_545 ?
O1 K1 O4 87.3(5) 1_545 2_565 ?
O1 K1 O4 62.5(4) 2_565 2_565 ?
O3 K1 O4 29.5(4) 2_565 2_565 ?
O3 K1 O4 151.5(5) 1_545 2_565 ?
O11 K1 O4 104.7(4) 4_645 2_565 ?
O11 K1 O4 98.8(5) 3_465 2_565 ?
O4 K1 O4 134.3(7) 1_545 2_565 ?
O1 K1 O10 126.3(4) 1_545 7_656 ?
O1 K1 O10 110.4(4) 2_565 7_656 ?
O3 K1 O10 49.5(4) 2_565 7_656 ?
O3 K1 O10 129.5(4) 1_545 7_656 ?
O11 K1 O10 67.7(4) 4_645 7_656 ?
O11 K1 O10 68.0(4) 3_465 7_656 ?
O4 K1 O10 156.7(5) 1_545 7_656 ?
O4 K1 O10 68.9(4) 2_565 7_656 ?
O1 K1 O10 110.4(4) 1_545 8_556 ?
O1 K1 O10 126.3(4) 2_565 8_556 ?
O3 K1 O10 129.5(4) 2_565 8_556 ?
O3 K1 O10 49.5(4) 1_545 8_556 ?
O11 K1 O10 68.0(4) 4_645 8_556 ?
O11 K1 O10 67.7(4) 3_465 8_556 ?
O4 K1 O10 68.9(4) 1_545 8_556 ?
O4 K1 O10 156.7(5) 2_565 8_556 ?
O10 K1 O10 88.1(6) 7_656 8_556 ?
O1 K1 U1 28.1(3) 1_545 1_545 ?
O1 K1 U1 104.7(3) 2_565 1_545 ?
O3 K1 U1 144.2(3) 2_565 1_545 ?
O3 K1 U1 36.7(3) 1_545 1_545 ?
O11 K1 U1 73.8(4) 4_645 1_545 ?
O11 K1 U1 141.5(3) 3_465 1_545 ?
O4 K1 U1 37.7(3) 1_545 1_545 ?
O4 K1 U1 114.7(3) 2_565 1_545 ?
O10 K1 U1 140.5(3) 7_656 1_545 ?
O10 K1 U1 85.3(3) 8_556 1_545 ?
O1 K1 U1 104.7(3) 1_545 . ?
O1 K1 U1 28.1(3) 2_565 . ?
O3 K1 U1 36.7(3) 2_565 . ?
O3 K1 U1 144.2(3) 1_545 . ?
O11 K1 U1 141.5(3) 4_645 . ?
O11 K1 U1 73.8(4) 3_465 . ?
O4 K1 U1 114.7(3) 1_545 . ?
O4 K1 U1 37.7(3) 2_565 . ?
O10 K1 U1 85.3(3) 7_656 . ?
O10 K1 U1 140.5(3) 8_556 . ?
U1 K1 U1 122.63(19) 1_545 . ?
O2 K2 O2 98.0(7) . 2 ?
O2 K2 O6 65.4(5) . . ?
O2 K2 O6 117.0(5) 2 . ?
O2 K2 O6 117.0(5) . 2 ?
O2 K2 O6 65.4(5) 2 2 ?
O6 K2 O6 176.8(7) . 2 ?
O2 K2 O10 164.5(5) . 2 ?
O2 K2 O10 74.0(5) 2 2 ?
O6 K2 O10 106.0(5) . 2 ?
O6 K2 O10 72.2(5) 2 2 ?
O2 K2 O10 74.0(5) . . ?
O2 K2 O10 164.5(5) 2 . ?
O6 K2 O10 72.2(5) . . ?
O6 K2 O10 106.0(5) 2 . ?
O10 K2 O10 116.8(8) 2 . ?
O2 K2 O5 61.3(5) . 2_565 ?
O2 K2 O5 87.4(5) 2 2_565 ?
O6 K2 O5 30.1(4) . 2_565 ?
O6 K2 O5 152.6(5) 2 2_565 ?
O10 K2 O5 104.6(4) 2 2_565 ?
O10 K2 O5 99.7(5) . 2_565 ?
O2 K2 O5 87.4(5) . 1_545 ?
O2 K2 O5 61.3(5) 2 1_545 ?
O6 K2 O5 152.6(5) . 1_545 ?
O6 K2 O5 30.1(4) 2 1_545 ?
O10 K2 O5 99.7(5) 2 1_545 ?
O10 K2 O5 104.6(4) . 1_545 ?
O5 K2 O5 132.7(7) 2_565 1_545 ?
O2 K2 O11 128.0(4) . 6_545 ?
O2 K2 O11 110.6(4) 2 6_545 ?
O6 K2 O11 127.8(5) . 6_545 ?
O6 K2 O11 49.1(4) 2 6_545 ?
O10 K2 O11 67.5(4) 2 6_545 ?
O10 K2 O11 67.1(4) . 6_545 ?
O5 K2 O11 156.0(5) 2_565 6_545 ?
O5 K2 O11 71.2(4) 1_545 6_545 ?
O2 K2 O11 110.6(4) . 5_665 ?
O2 K2 O11 128.0(4) 2 5_665 ?
O6 K2 O11 49.1(4) . 5_665 ?
O6 K2 O11 127.8(5) 2 5_665 ?
O10 K2 O11 67.1(4) 2 5_665 ?
O10 K2 O11 67.5(4) . 5_665 ?
O5 K2 O11 71.2(4) 2_565 5_665 ?
O5 K2 O11 156.0(5) 1_545 5_665 ?
O11 K2 O11 85.0(6) 6_545 5_665 ?
O2 K2 U2 27.5(3) . . ?
O2 K2 U2 104.9(4) 2 . ?
O6 K2 U2 38.3(3) . . ?
O6 K2 U2 144.2(4) 2 . ?
O10 K2 U2 140.8(3) 2 . ?
O10 K2 U2 74.2(3) . . ?
O5 K2 U2 37.3(3) 2_565 . ?
O5 K2 U2 114.3(4) 1_545 . ?
O11 K2 U2 140.8(3) 6_545 . ?
O11 K2 U2 86.1(3) 5_665 . ?
O2 K2 U2 104.9(4) . 1_545 ?
O2 K2 U2 27.5(3) 2 1_545 ?
O6 K2 U2 144.2(4) . 1_545 ?
O6 K2 U2 38.3(3) 2 1_545 ?
O10 K2 U2 74.2(3) 2 1_545 ?
O10 K2 U2 140.8(3) . 1_545 ?
O5 K2 U2 114.3(4) 2_565 1_545 ?
O5 K2 U2 37.3(3) 1_545 1_545 ?
O11 K2 U2 86.1(3) 6_545 1_545 ?
O11 K2 U2 140.8(3) 5_665 1_545 ?
U2 K2 U2 122.7(2) . 1_545 ?
O10 K3 O10 180.0(11) . 5 ?
O10 K3 O11 83.0(3) . 6_545 ?
O10 K3 O11 97.0(3) 5 6_545 ?
O10 K3 O11 97.0(3) . 2_565 ?
O10 K3 O11 83.0(3) 5 2_565 ?
O11 K3 O11 180.0(9) 6_545 2_565 ?
O10 K3 O9 97.6(6) . 6 ?
O10 K3 O9 82.4(6) 5 6 ?
O11 K3 O9 81.4(6) 6_545 6 ?
O11 K3 O9 98.6(6) 2_565 6 ?
O10 K3 O9 82.4(6) . 2 ?
O10 K3 O9 97.6(6) 5 2 ?
O11 K3 O9 98.6(6) 6_545 2 ?
O11 K3 O9 81.4(6) 2_565 2 ?
O9 K3 O9 180.0(11) 6 2 ?
O10 K3 K4 55.1(4) . . ?
O10 K3 K4 124.9(4) 5 . ?
O11 K3 K4 124.1(4) 6_545 . ?
O11 K3 K4 55.9(4) 2_565 . ?
O9 K3 K4 133.5(2) 6 . ?
O9 K3 K4 46.5(2) 2 . ?
O10 K3 K4 124.9(4) . 5 ?
O10 K3 K4 55.1(4) 5 5 ?
O11 K3 K4 55.9(4) 6_545 5 ?
O11 K3 K4 124.1(4) 2_565 5 ?
O9 K3 K4 46.5(2) 6 5 ?
O9 K3 K4 133.5(2) 2 5 ?
K4 K3 K4 180.00(7) . 5 ?
O10 K3 O6 98.7(4) . 6 ?
O10 K3 O6 81.3(4) 5 6 ?
O11 K3 O6 139.5(5) 6_545 6 ?
O11 K3 O6 40.5(5) 2_565 6 ?
O9 K3 O6 58.2(5) 6 6 ?
O9 K3 O6 121.8(5) 2 6 ?
K4 K3 O6 87.0(2) . 6 ?
K4 K3 O6 93.0(2) 5 6 ?
O10 K3 O6 81.3(4) . 2 ?
O10 K3 O6 98.7(4) 5 2 ?
O11 K3 O6 40.5(5) 6_545 2 ?
O11 K3 O6 139.5(5) 2_565 2 ?
O9 K3 O6 121.8(5) 6 2 ?
O9 K3 O6 58.2(5) 2 2 ?
K4 K3 O6 93.0(2) . 2 ?
K4 K3 O6 87.0(2) 5 2 ?
O6 K3 O6 180.0(7) 6 2 ?
O10 K3 O3 39.9(5) . 8_565 ?
O10 K3 O3 140.1(5) 5 8_565 ?
O11 K3 O3 78.7(4) 6_545 8_565 ?
O11 K3 O3 101.3(4) 2_565 8_565 ?
O9 K3 O3 57.7(4) 6 8_565 ?
O9 K3 O3 122.3(4) 2 8_565 ?
K4 K3 O3 87.5(2) . 8_565 ?
K4 K3 O3 92.5(2) 5 8_565 ?
O6 K3 O3 77.60(18) 6 8_565 ?
O6 K3 O3 102.40(18) 2 8_565 ?
O10 K3 O3 140.1(5) . 4_545 ?
O10 K3 O3 39.9(5) 5 4_545 ?
O11 K3 O3 101.3(4) 6_545 4_545 ?
O11 K3 O3 78.7(4) 2_565 4_545 ?
O9 K3 O3 122.3(4) 6 4_545 ?
O9 K3 O3 57.7(4) 2 4_545 ?
K4 K3 O3 92.5(2) . 4_545 ?
K4 K3 O3 87.5(2) 5 4_545 ?
O6 K3 O3 102.40(18) 6 4_545 ?
O6 K3 O3 77.60(18) 2 4_545 ?
O3 K3 O3 180.0(6) 8_565 4_545 ?
O4 K4 O5 87.7(3) 4 . ?
O4 K4 O9 135.7(6) 4 2 ?
O5 K4 O9 136.4(7) . 2 ?
O4 K4 O8 81.0(4) 4 . ?
O5 K4 O8 79.8(5) . . ?
O9 K4 O8 100.2(5) 2 . ?
O4 K4 O1 62.4(4) 4 3_465 ?
O5 K4 O1 142.7(5) . 3_465 ?
O9 K4 O1 75.3(5) 2 3_465 ?
O8 K4 O1 74.2(3) . 3_465 ?
O4 K4 O2 143.2(5) 4 . ?
O5 K4 O2 61.8(5) . . ?
O9 K4 O2 76.2(6) 2 . ?
O8 K4 O2 74.1(4) . . ?
O1 K4 O2 132.2(3) 3_465 . ?
O4 K4 O6 104.9(5) 4 2_565 ?
O5 K4 O6 28.8(5) . 2_565 ?
O9 K4 O6 117.0(6) 2 2_565 ?
O8 K4 O6 105.2(4) . 2_565 ?
O1 K4 O6 167.3(5) 3_465 2_565 ?
O2 K4 O6 57.9(5) . 2_565 ?
O4 K4 O3 27.4(4) 4 4 ?
O5 K4 O3 105.8(5) . 4 ?
O9 K4 O3 116.1(6) 2 4 ?
O8 K4 O3 104.2(4) . 4 ?
O1 K4 O3 57.1(4) 3_465 4 ?
O2 K4 O3 167.5(4) . 4 ?
O6 K4 O3 111.7(3) 2_565 4 ?
O4 K4 O10 132.0(4) 4 . ?
O5 K4 O10 80.7(5) . . ?
O9 K4 O10 72.1(5) 2 . ?
O8 K4 O10 140.5(4) . . ?
O1 K4 O10 135.6(4) 3_465 . ?
O2 K4 O10 66.4(5) . . ?
O6 K4 O10 52.0(4) 2_565 . ?
O3 K4 O10 114.0(4) 4 . ?
O4 K4 O11 79.2(5) 4 2_565 ?
O5 K4 O11 134.4(5) . 2_565 ?
O9 K4 O11 71.2(5) 2 2_565 ?
O8 K4 O11 138.9(4) . 2_565 ?
O1 K4 O11 64.8(4) 3_465 2_565 ?
O2 K4 O11 136.6(5) . 2_565 ?
O6 K4 O11 114.5(4) 2_565 2_565 ?
O3 K4 O11 51.9(4) 4 2_565 ?
O10 K4 O11 76.7(3) . 2_565 ?
O4 K4 O9 44.3(5) 4 2_565 ?
O5 K4 O9 45.1(5) . 2_565 ?
O9 K4 O9 173.3(5) 2 2_565 ?
O8 K4 O9 86.4(5) . 2_565 ?
O1 K4 O9 106.2(5) 3_465 2_565 ?
O2 K4 O9 106.6(5) . 2_565 ?
O6 K4 O9 61.2(5) 2_565 2_565 ?
O3 K4 O9 61.0(5) 4 2_565 ?
O10 K4 O9 103.2(4) . 2_565 ?
O11 K4 O9 103.3(4) 2_565 2_565 ?
O4 K4 K3 121.9(4) 4 . ?
O5 K4 K3 123.0(4) . . ?
O9 K4 K3 45.0(2) 2 . ?
O8 K4 K3 145.3(4) . . ?
O1 K4 K3 92.9(3) 3_465 . ?
O2 K4 K3 93.2(3) . . ?
O6 K4 K3 94.2(3) 2_565 . ?
O3 K4 K3 94.6(3) 4 . ?
O10 K4 K3 42.7(3) . . ?
O11 K4 K3 43.4(3) 2_565 . ?
O9 K4 K3 128.3(2) 2_565 . ?
O7 K5 O2 117.8(9) . 2 ?
O7 K5 O1 117.3(8) . 1_545 ?
O2 K5 O1 90.0(4) 2 1_545 ?
O7 K5 O8 168.8(6) . 2 ?
O2 K5 O8 69.8(5) 2 2 ?
O1 K5 O8 69.3(4) 1_545 2 ?
O7 K5 O5 52.7(6) . 2_565 ?
O2 K5 O5 78.9(7) 2 2_565 ?
O1 K5 O5 155.4(7) 1_545 2_565 ?
O8 K5 O5 125.2(8) 2 2_565 ?
O7 K5 K5 109.5(3) . 4_655 ?
O2 K5 K5 111.1(9) 2 4_655 ?
O1 K5 K5 109.8(9) 1_545 4_655 ?
O8 K5 K5 59.3(3) 2 4_655 ?
O5 K5 K5 94.7(8) 2_565 4_655 ?
O7 K5 O4 52.6(6) . 2_565 ?
O2 K5 O4 154.6(7) 2 2_565 ?
O1 K5 O4 77.8(7) 1_545 2_565 ?
O8 K5 O4 124.2(7) 2 2_565 ?
O5 K5 O4 103.2(4) 2_565 2_565 ?
K5 K5 O4 94.1(8) 4_655 2_565 ?
O7 K5 O9 93.9(7) . 4_655 ?
O2 K5 O9 147.1(6) 2 4_655 ?
O1 K5 O9 66.0(6) 1_545 4_655 ?
O8 K5 O9 80.3(5) 2 4_655 ?
O5 K5 O9 131.7(5) 2_565 4_655 ?
K5 K5 O9 61.4(8) 4_655 4_655 ?
O4 K5 O9 44.9(5) 2_565 4_655 ?
O7 K5 O9 94.9(7) . . ?
O2 K5 O9 67.3(6) 2 . ?
O1 K5 O9 147.1(6) 1_545 . ?
O8 K5 O9 80.2(5) 2 . ?
O5 K5 O9 46.0(5) 2_565 . ?
K5 K5 O9 61.3(8) 4_655 . ?
O4 K5 O9 131.9(5) 2_565 . ?
O9 K5 O9 121.6(5) 4_655 . ?
O7 K5 O7 109.1(5) . 2 ?
O2 K5 O7 48.8(5) 2 2 ?
O1 K5 O7 49.2(4) 1_545 2 ?
O8 K5 O7 82.1(3) 2 2 ?
O5 K5 O7 109.3(6) 2_565 2 ?
K5 K5 O7 141.4(2) 4_655 2 ?
O4 K5 O7 108.6(6) 2_565 2 ?
O9 K5 O7 114.9(7) 4_655 2 ?
O9 K5 O7 116.0(7) . 2 ?
O7 K5 O7 147.2(6) . 1_545 ?
O2 K5 O7 47.4(5) 2 1_545 ?
O1 K5 O7 47.2(4) 1_545 1_545 ?
O8 K5 O7 44.0(2) 2 1_545 ?
O5 K5 O7 126.3(8) 2_565 1_545 ?
K5 K5 O7 103.2(2) 4_655 1_545 ?
O4 K5 O7 125.0(7) 2_565 1_545 ?
O9 K5 O7 101.0(5) 4_655 1_545 ?
O9 K5 O7 101.6(5) . 1_545 ?
O7 K5 O7 38.2(2) 2 1_545 ?
O7 K5 K5 68.9(4) . 2 ?
O2 K5 K5 70.2(5) 2 2 ?
O1 K5 K5 71.1(4) 1_545 2 ?
O8 K5 K5 122.3(5) 2 2 ?
O5 K5 K5 84.5(4) 2_565 2 ?
K5 K5 K5 178.4(4) 4_655 2 ?
O4 K5 K5 84.7(4) 2_565 2 ?
O9 K5 K5 118.2(5) 4_655 2 ?
O9 K5 K5 118.8(5) . 2 ?
O7 K5 K5 40.2(3) 2 2 ?
O7 K5 K5 78.4(4) 1_545 2 ?
U1 O1 K1 107.4(5) . 1_565 ?
U1 O1 K5 134.3(8) . 1_565 ?
K1 O1 K5 101.7(6) 1_565 1_565 ?
U1 O1 K4 108.2(6) . 3_565 ?
K1 O1 K4 109.4(5) 1_565 3_565 ?
K5 O1 K4 94.0(5) 1_565 3_565 ?
U1 O1 O3 51.0(4) . 2_565 ?
K1 O1 O3 95.3(5) 1_565 2_565 ?
K5 O1 O3 157.4(6) 1_565 2_565 ?
K4 O1 O3 66.1(4) 3_565 2_565 ?
U1 O1 O3 50.2(4) . . ?
K1 O1 O3 58.1(4) 1_565 . ?
K5 O1 O3 148.7(7) 1_565 . ?
K4 O1 O3 114.6(6) 3_565 . ?
O3 O1 O3 53.8(6) 2_565 . ?
U2 O2 K2 108.8(7) . . ?
U2 O2 K5 135.0(9) . 2 ?
K2 O2 K5 101.3(6) . 2 ?
U2 O2 O5 51.9(5) . 2_565 ?
K2 O2 O5 62.7(5) . 2_565 ?
K5 O2 O5 123.2(7) 2 2_565 ?
U2 O2 O6 52.8(5) . 2_565 ?
K2 O2 O6 95.5(6) . 2_565 ?
K5 O2 O6 155.0(7) 2 2_565 ?
O5 O2 O6 81.1(6) 2_565 2_565 ?
U2 O2 K4 107.5(7) . . ?
K2 O2 K4 108.7(5) . . ?
K5 O2 K4 93.0(6) 2 . ?
O5 O2 K4 143.4(7) 2_565 . ?
O6 O2 K4 63.9(5) 2_565 . ?
O4 O3 U1 72.8(8) . . ?
O4 O3 O3 126.9(8) . 2_565 ?
U1 O3 O3 54.1(4) . 2_565 ?
O4 O3 O10 120.6(10) . 8_566 ?
U1 O3 O10 164.7(7) . 8_566 ?
O3 O3 O10 111.8(5) 2_565 8_566 ?
O4 O3 K1 81.1(9) . 1_565 ?
U1 O3 K1 96.1(5) . 1_565 ?
O3 O3 K1 101.2(8) 2_565 1_565 ?
O10 O3 K1 79.9(5) 8_566 1_565 ?
O4 O3 O11 127.8(11) . 3_465 ?
U1 O3 O11 103.5(7) . 3_465 ?
O3 O3 O11 72.3(7) 2_565 3_465 ?
O10 O3 O11 74.8(6) 8_566 3_465 ?
K1 O3 O11 148.7(6) 1_565 3_465 ?
O3 O4 U1 69.9(8) . . ?
O3 O4 O9 118.0(10) . 3_465 ?
U1 O4 O9 169.4(8) . 3_465 ?
O3 O4 O7 124.8(10) . 2_565 ?
U1 O4 O7 54.9(4) . 2_565 ?
O9 O4 O7 117.0(6) 3_465 2_565 ?
O3 O4 K4 90.5(9) . 4 ?
U1 O4 K4 99.3(6) . 4 ?
O9 O4 K4 87.9(6) 3_465 4 ?
O7 O4 K4 95.6(5) 2_565 4 ?
O3 O4 K1 69.4(9) . 1_565 ?
U1 O4 K1 91.2(5) . 1_565 ?
O9 O4 K1 85.7(6) 3_465 1_565 ?
O7 O4 K1 110.9(5) 2_565 1_565 ?
K4 O4 K1 152.7(6) 4 1_565 ?
O6 O5 U2 73.0(9) 2_565 . ?
O6 O5 O9 113.1(11) 2_565 2_565 ?
U2 O5 O9 171.6(9) . 2_565 ?
O6 O5 O7 128.5(12) 2_565 2_565 ?
U2 O5 O7 55.8(4) . 2_565 ?
O9 O5 O7 118.3(7) 2_565 2_565 ?
O6 O5 K4 86.3(10) 2_565 . ?
U2 O5 K4 99.5(6) . . ?
O9 O5 K4 86.9(6) 2_565 . ?
O7 O5 K4 96.7(6) 2_565 . ?
O6 O5 O2 79.4(10) 2_565 2_565 ?
U2 O5 O2 39.3(4) . 2_565 ?
O9 O5 O2 134.4(8) 2_565 2_565 ?
O7 O5 O2 65.0(5) 2_565 2_565 ?
K4 O5 O2 138.7(8) . 2_565 ?
O5 O6 U2 69.1(9) 2_565 . ?
O5 O6 O11 125.6(12) 2_565 5_665 ?
U2 O6 O11 160.4(8) . 5_665 ?
O5 O6 O6 122.5(9) 2_565 2_565 ?
U2 O6 O6 53.7(4) . 2_565 ?
O11 O6 O6 109.2(5) 5_665 2_565 ?
O5 O6 O10 130.7(12) 2_565 2_565 ?
U2 O6 O10 105.0(8) . 2_565 ?
O11 O6 O10 75.8(6) 5_665 2_565 ?
O6 O6 O10 74.8(8) 2_565 2_565 ?
O5 O6 K2 79.1(10) 2_565 . ?
U2 O6 K2 93.1(6) . . ?
O11 O6 K2 78.8(6) 5_665 . ?
O6 O6 K2 97.4(9) 2_565 . ?
O10 O6 K2 149.0(7) 2_565 . ?
U1 O7 U2 112.7(3) . . ?
U1 O7 O7 56.3(3) . 2_565 ?
U2 O7 O7 56.4(3) . 2_565 ?
U1 O7 O5 164.4(6) . 2_565 ?
U2 O7 O5 51.9(5) . 2_565 ?
O7 O7 O5 108.2(4) 2_565 2_565 ?
U1 O7 K5 116.6(8) . . ?
U2 O7 K5 115.7(8) . . ?
O7 O7 K5 142.6(6) 2_565 . ?
O5 O7 K5 73.8(7) 2_565 . ?
U1 O7 O4 52.0(5) . 2_565 ?
U2 O7 O4 164.5(6) . 2_565 ?
O7 O7 O4 108.2(4) 2_565 2_565 ?
O5 O7 O4 143.3(4) 2_565 2_565 ?
K5 O7 O4 74.9(7) . 2_565 ?
O7 O8 O7 133.3(9) 2_565 3_465 ?
O7 O8 K4 92.8(4) 2_565 . ?
O7 O8 K4 92.3(4) 3_465 . ?
O7 O8 K4 92.3(4) 2_565 4 ?
O7 O8 K4 92.8(4) 3_465 4 ?
K4 O8 K4 167.2(8) . 4 ?
O7 O8 K5 144.1(7) 2_565 3_455 ?
O7 O8 K5 82.6(4) 3_465 3_455 ?
K4 O8 K5 84.6(6) . 3_455 ?
K4 O8 K5 84.3(6) 4 3_455 ?
O7 O8 K5 82.6(4) 2_565 2 ?
O7 O8 K5 144.1(7) 3_465 2 ?
K4 O8 K5 84.3(6) . 2 ?
K4 O8 K5 84.6(6) 4 2 ?
K5 O8 K5 61.5(6) 3_455 2 ?
O4 O9 O5 93.9(4) 3_565 2_565 ?
O4 O9 K3 102.6(7) 3_565 2 ?
O5 O9 K3 103.2(7) 2_565 2 ?
O4 O9 K4 131.4(9) 3_565 2 ?
O5 O9 K4 129.7(9) 2_565 2 ?
K3 O9 K4 88.5(3) 2 2 ?
O4 O9 O1 78.2(7) 3_565 4_645 ?
O5 O9 O1 151.9(6) 2_565 4_645 ?
K3 O9 O1 104.8(6) 2 4_645 ?
K4 O9 O1 53.3(4) 2 4_645 ?
O4 O9 K5 65.2(5) 3_565 4_655 ?
O5 O9 K5 104.8(6) 2_565 4_655 ?
K3 O9 K5 150.0(8) 2 4_655 ?
K4 O9 K5 81.7(4) 2 4_655 ?
O1 O9 K5 47.4(4) 4_645 4_655 ?
K3 O10 O3 101.2(7) . 8_565 ?
K3 O10 O6 142.3(7) . 2_565 ?
O3 O10 O6 99.8(7) 8_565 2_565 ?
K3 O10 K2 99.7(5) . . ?
O3 O10 K2 121.2(6) 8_565 . ?
O6 O10 K2 95.7(7) 2_565 . ?
K3 O10 K4 82.2(4) . . ?
O3 O10 K4 139.1(7) 8_565 . ?
O6 O10 K4 61.7(5) 2_565 . ?
K2 O10 K4 97.9(6) . . ?
K3 O10 O6 152.8(7) . . ?
O3 O10 O6 96.0(6) 8_565 . ?
O6 O10 O6 52.4(7) 2_565 . ?
K2 O10 O6 53.1(4) . . ?
K4 O10 O6 98.5(6) . . ?
O6 O11 K3 98.8(7) 5_665 2_565 ?
O6 O11 K1 125.0(7) 5_665 3_565 ?
K3 O11 K1 100.7(5) 2_565 3_565 ?
O6 O11 O3 99.2(7) 5_665 3_565 ?
K3 O11 O3 141.0(7) 2_565 3_565 ?
K1 O11 O3 96.7(6) 3_565 3_565 ?
O6 O11 O3 99.6(6) 5_665 4_655 ?
K3 O11 O3 154.7(7) 2_565 4_655 ?
K1 O11 O3 54.3(4) 3_565 4_655 ?
O3 O11 O3 51.4(6) 3_565 4_655 ?
O6 O11 K4 134.7(7) 5_665 2_565 ?
K3 O11 K4 80.7(4) 2_565 2_565 ?
K1 O11 K4 99.1(6) 3_565 2_565 ?
O3 O11 K4 62.2(5) 3_565 2_565 ?
O3 O11 K4 98.2(6) 4_655 2_565 ?

loop_
_geom_bond_atom_site_label_1
_geom_bond_atom_site_label_2
_geom_bond_distance
_geom_bond_site_symmetry_2
_geom_bond_publ_flag
U1 O1 1.878(14) 2_565 ?
U1 O1 1.878(14) . ?
U1 O3 2.286(14) 2_565 ?
U1 O3 2.286(14) . ?
U1 O4 2.324(16) 2_565 ?
U1 O4 2.324(15) . ?
U1 O7 2.413(17) 2_565 ?
U1 O7 2.413(17) . ?
U1 K1 3.801(4) 1_565 ?
U1 K1 3.801(4) . ?
U1 K4 3.945(7) 3_565 ?
U1 K4 3.945(7) 4 ?
U2 O2 1.856(16) . ?
U2 O2 1.856(16) 2_565 ?
U2 O5 2.305(17) . ?
U2 O5 2.305(17) 2_565 ?
U2 O6 2.360(16) 2_565 ?
U2 O6 2.360(16) . ?
U2 O7 2.422(17) . ?
U2 O7 2.422(17) 2_565 ?
U2 K2 3.800(4) . ?
U2 K2 3.800(4) 1_565 ?
U2 K4 3.946(7) . ?
U2 K4 3.946(7) 2_565 ?
K1 O1 2.791(14) 1_545 ?
K1 O1 2.791(14) 2_565 ?
K1 O3 2.804(17) 2_565 ?
K1 O3 2.804(17) 1_545 ?
K1 O11 2.817(17) 4_645 ?
K1 O11 2.817(17) 3_465 ?
K1 O4 2.960(16) 1_545 ?
K1 O4 2.960(16) 2_565 ?
K1 O10 3.570(18) 7_656 ?
K1 O10 3.570(18) 8_556 ?
K1 U1 3.801(4) 1_545 ?
K2 O2 2.771(17) . ?
K2 O2 2.771(17) 2 ?
K2 O6 2.854(19) . ?
K2 O6 2.854(19) 2 ?
K2 O10 2.913(18) 2 ?
K2 O10 2.913(18) . ?
K2 O5 2.967(18) 2_565 ?
K2 O5 2.967(17) 1_545 ?
K2 O11 3.549(19) 6_545 ?
K2 O11 3.549(19) 5_665 ?
K2 U2 3.800(4) 1_545 ?
K3 O10 2.701(16) . ?
K3 O10 2.701(16) 5 ?
K3 O11 2.747(16) 6_545 ?
K3 O11 2.747(16) 2_565 ?
K3 O9 2.790(12) 6 ?
K3 O9 2.790(12) 2 ?
K3 K4 3.943(4) . ?
K3 K4 3.943(4) 5 ?
K3 O6 4.163(18) 6 ?
K3 O6 4.163(18) 2 ?
K3 O3 4.216(15) 8_565 ?
K3 O3 4.216(15) 4_545 ?
K4 O4 2.833(16) 4 ?
K4 O5 2.846(18) . ?
K4 O9 2.859(10) 2 ?
K4 O8 2.931(4) . ?
K4 O1 2.933(15) 3_465 ?
K4 O2 2.969(17) . ?
K4 O6 3.137(19) 2_565 ?
K4 O3 3.206(16) 4 ?
K4 O10 3.264(18) . ?
K4 O11 3.309(19) 2_565 ?
K4 O9 3.821(10) 2_565 ?
K5 O7 2.822(14) . ?
K5 O2 2.84(3) 2 ?
K5 O1 2.85(2) 1_545 ?
K5 O8 3.33(2) 2 ?
K5 O5 3.37(3) 2_565 ?
K5 K5 3.41(3) 4_655 ?
K5 O4 3.43(3) 2_565 ?
K5 O9 3.55(3) 4_655 ?
K5 O9 3.56(3) . ?
K5 O7 4.079(16) 2 ?
K5 O7 4.119(14) 1_545 ?
K5 K5 4.13(3) 2 ?
O1 K1 2.791(14) 1_565 ?
O1 K5 2.85(2) 1_565 ?
O1 K4 2.933(14) 3_565 ?
O1 O3 2.94(2) 2_565 ?
O1 O3 2.98(2) . ?
O2 K5 2.84(3) 2 ?
O2 O5 2.93(2) 2_565 ?
O2 O6 2.96(2) 2_565 ?
O3 O4 1.47(2) . ?
O3 O3 2.68(3) 2_565 ?
O3 O10 2.76(2) 8_566 ?
O3 K1 2.804(16) 1_565 ?
O3 O11 2.85(2) 3_465 ?
O4 O9 2.67(2) 3_465 ?
O4 O7 2.82(2) 2_565 ?
O4 K4 2.833(16) 4 ?
O4 K1 2.960(16) 1_565 ?
O5 O6 1.52(2) 2_565 ?
O5 O9 2.71(3) 2_565 ?
O5 O7 2.79(3) 2_565 ?
O5 O2 2.93(2) 2_565 ?
O6 O5 1.52(2) 2_565 ?
O6 O11 2.73(2) 5_665 ?
O6 O6 2.79(4) 2_565 ?
O6 O10 2.81(2) 2_565 ?
O7 O7 2.681(15) 2_565 ?
O7 O5 2.79(3) 2_565 ?
O7 O4 2.82(2) 2_565 ?
O8 O7 2.884(11) 2_565 ?
O8 O7 2.884(11) 3_465 ?
O8 K4 2.931(4) 4 ?
O8 K5 3.33(2) 3_455 ?
O8 K5 3.33(2) 2 ?
O9 O4 2.67(2) 3_565 ?
O9 O5 2.71(3) 2_565 ?
O9 K3 2.790(12) 2 ?
O9 K4 2.859(10) 2 ?
O9 O1 3.54(2) 4_645 ?
O9 K5 3.55(3) 4_655 ?
O10 O3 2.76(2) 8_565 ?
O10 O6 2.81(2) 2_565 ?
O11 O6 2.73(2) 5_665 ?
O11 K3 2.747(16) 2_565 ?
O11 K1 2.817(17) 3_565 ?
O11 O3 2.85(2) 3_565 ?
O11 O3 3.27(2) 4_655 ?
O11 K4 3.309(19) 2_565 ?
